data_7032561
loop_
_publ_author_name
'Mikata, Yuji'
'Kizu, Asako'
'Konno, Hideo'

_publ_section_title
;
 TQPHEN (N,N,N',N'-tetrakis(2-quinolylmethyl)-1,2-phenylenediamine)
 derivatives as highly selective fluorescent probes for Cd2+.
;
_journal_issue 1
_journal_name_full 'Dalton transactions (Cambridge, England : 2003)'
_journal_page_first 104
_journal_page_last 109
_journal_paper_doi 10.1039/c4dt02177k
_journal_volume 44
_journal_year 2015
_chemical_formula_moiety 'C47 H40 Cl2 N6 O9 Zn'
_chemical_formula_sum 'C47 H40 Cl2 N6 O9 Zn'
_chemical_formula_weight 969.15
_space_group_IT_number 2
_symmetry_cell_setting triclinic
_symmetry_Int_Tables_number 2
_symmetry_space_group_name_Hall '-P 1'
_symmetry_space_group_name_H-M 'P -1'
_atom_sites_solution_hydrogens geom
_atom_sites_solution_primary direct
_atom_sites_solution_secondary difmap
_cell_angle_alpha 101.2169(13)
_cell_angle_beta 94.8706(12)
_cell_angle_gamma 113.2015(12)
_cell_formula_units_Z 2
_cell_length_a 11.6363(18)
_cell_length_b 12.2449(19)
_cell_length_c 16.549(3)
_cell_measurement_reflns_used 5185
_cell_measurement_temperature 153
_cell_measurement_theta_max 27.49
_cell_measurement_theta_min 3.14
_cell_volume 2091.5(6)
_computing_cell_refinement CrystalClear
_computing_data_collection 'CrystalClear (Rigaku/MSC Inc., 2006)'
_computing_data_reduction CrystalClear
_computing_molecular_graphics 'CrystalStructure 4.0'
_computing_publication_material 'CrystalStructure 4.0 (Rigaku, 2010)'
_computing_structure_refinement 'SHELXL97 (Sheldrick, 2008)'
_computing_structure_solution 'SIR92 (Altomare, et al., 1994)'
_diffrn_ambient_temperature 153
_diffrn_detector_area_resol_mean 7.314
_diffrn_measured_fraction_theta_full 0.978
_diffrn_measured_fraction_theta_max 0.978
_diffrn_measurement_device_type 'Rigaku Mercury70'
_diffrn_measurement_method \w
_diffrn_radiation_type 'Mo K\a'
_diffrn_radiation_wavelength 0.71070
_diffrn_reflns_av_R_equivalents 0.0175
_diffrn_reflns_limit_h_max 15
_diffrn_reflns_limit_h_min -15
_diffrn_reflns_limit_k_max 15
_diffrn_reflns_limit_k_min -15
_diffrn_reflns_limit_l_max 20
_diffrn_reflns_limit_l_min -20
_diffrn_reflns_number 20682
_diffrn_reflns_theta_full 27.48
_diffrn_reflns_theta_max 27.48
_diffrn_standards_number 0
_exptl_absorpt_coefficient_mu 0.783
_exptl_absorpt_correction_T_max 0.855
_exptl_absorpt_correction_T_min 0.744
_exptl_absorpt_correction_type multi-scan
_exptl_absorpt_process_details 'REQAB (Rigaku, 1998)'
_exptl_crystal_colour colorless
_exptl_crystal_density_diffrn 1.539
_exptl_crystal_density_method 'not measured'
_exptl_crystal_description unknown
_exptl_crystal_F_000 1000.00
_exptl_crystal_size_max 0.500
_exptl_crystal_size_mid 0.300
_exptl_crystal_size_min 0.200
_refine_diff_density_max 1.030
_refine_diff_density_min -0.840
_refine_ls_extinction_method none
_refine_ls_goodness_of_fit_ref 1.051
_refine_ls_hydrogen_treatment constr
_refine_ls_number_parameters 595
_refine_ls_number_reflns 9375
_refine_ls_number_restraints 0
_refine_ls_R_factor_gt 0.0412
_refine_ls_shift/su_max 0.001
_refine_ls_structure_factor_coef Fsqd
_refine_ls_weighting_details 'w = 1/[\s^2^(Fo^2^)+(0.0609P)^2^+1.4314P] where P=(Fo^2^+2Fc^2^)/3'
_refine_ls_weighting_scheme calc
_refine_ls_wR_factor_ref 0.1143
_reflns_number_gt 8627
_reflns_number_total 9375
_reflns_threshold_expression F^2^>2.0\s(F^2^)
_cod_data_source_file c4dt02177k2.cif
_cod_data_source_block TQPHEN-Zn(ClO4)2-131206
_cod_depositor_comments 'Adding full bibliography for 7032560--7032561.cif.'
_cod_database_code 7032561

loop_
_symmetry_equiv_pos_site_id
_symmetry_equiv_pos_as_xyz
1 +X,+Y,+Z
2 -X,-Y,-Z

loop_
_atom_site_label
_atom_site_type_symbol
_atom_site_fract_x
_atom_site_fract_y
_atom_site_fract_z
_atom_site_U_iso_or_equiv
_atom_site_adp_type
_atom_site_occupancy
_atom_site_symmetry_multiplicity
_atom_site_calc_flag
_atom_site_refinement_flags
Zn1 Zn 0.49392(2) 0.509854(19) 0.745628(14) 0.02234(8) Uani 1.0 2 d .
Cl1 Cl 0.87667(5) 0.32192(5) 0.56228(3) 0.02922(12) Uani 1.0 2 d .
Cl2 Cl 0.21987(6) 0.87803(5) 1.02195(4) 0.03994(15) Uani 1.0 2 d .
O1 O 0.83031(18) 0.30385(17) 0.47555(11) 0.0428(4) Uani 1.0 2 d .
O2 O 0.8988(2) 0.2178(2) 0.57311(13) 0.0527(5) Uani 1.0 2 d .
O3 O 0.7853(2) 0.3355(2) 0.61074(14) 0.0569(6) Uani 1.0 2 d .
O4 O 0.99377(17) 0.4293(2) 0.58747(14) 0.0548(6) Uani 1.0 2 d .
O5 O 0.15186(19) 0.74811(17) 0.99272(13) 0.0483(5) Uani 1.0 2 d .
O6 O 0.2076(3) 0.9169(3) 1.10503(16) 0.0829(9) Uani 1.0 2 d .
O7 O 0.3483(3) 0.9103(4) 1.0219(3) 0.182(3) Uani 1.0 2 d .
O8 O 0.1690(6) 0.9318(3) 0.9718(3) 0.179(3) Uani 1.0 2 d .
O9 O 0.1274(3) 0.9787(3) 1.2519(2) 0.0596(8) Uani 0.7500 2 d .
O10 O 0.2480(12) 0.9774(8) 1.3905(7) 0.079(4) Uani 0.2500 2 d .
N1 N 0.32209(14) 0.53096(14) 0.70291(10) 0.0185(3) Uani 1.0 2 d .
N2 N 0.53813(15) 0.69671(14) 0.81804(10) 0.0199(4) Uani 1.0 2 d .
N3 N 0.35778(15) 0.32613(14) 0.69454(10) 0.0200(3) Uani 1.0 2 d .
N4 N 0.53714(15) 0.56559(15) 0.62154(10) 0.0209(4) Uani 1.0 2 d .
N5 N 0.68829(15) 0.58048(15) 0.79829(10) 0.0205(4) Uani 1.0 2 d .
N6 N 0.42946(16) 0.48029(16) 0.88671(10) 0.0239(4) Uani 1.0 2 d .
C1 C 0.32948(18) 0.65128(17) 0.74068(12) 0.0201(4) Uani 1.0 2 d .
C2 C 0.44203(18) 0.73728(17) 0.79298(12) 0.0213(4) Uani 1.0 2 d .
C3 C 0.4572(3) 0.8572(2) 0.82358(14) 0.0311(5) Uani 1.0 2 d .
C4 C 0.3606(3) 0.8904(2) 0.80177(16) 0.0361(5) Uani 1.0 2 d .
C5 C 0.2478(3) 0.8046(2) 0.75144(15) 0.0321(5) Uani 1.0 2 d .
C6 C 0.2317(2) 0.6850(2) 0.72013(13) 0.0259(4) Uani 1.0 2 d .
C7 C 0.21734(17) 0.42819(18) 0.72216(13) 0.0222(4) Uani 1.0 2 d .
C8 C 0.23994(18) 0.31331(18) 0.69935(12) 0.0222(4) Uani 1.0 2 d .
C9 C 0.1351(2) 0.1983(2) 0.68261(14) 0.0292(5) Uani 1.0 2 d .
C10 C 0.1533(2) 0.0945(2) 0.65860(15) 0.0327(5) Uani 1.0 2 d .
C11 C 0.2993(3) -0.0006(2) 0.61601(15) 0.0362(5) Uani 1.0 2 d .
C12 C 0.4185(3) 0.0132(3) 0.60489(16) 0.0389(6) Uani 1.0 2 d .
C13 C 0.5191(3) 0.1307(2) 0.62226(14) 0.0332(5) Uani 1.0 2 d .
C14 C 0.4986(2) 0.23349(19) 0.65129(13) 0.0257(4) Uani 1.0 2 d .
C15 C 0.37728(19) 0.22217(18) 0.66549(12) 0.0223(4) Uani 1.0 2 d .
C16 C 0.2756(2) 0.10313(19) 0.64711(13) 0.0282(5) Uani 1.0 2 d .
C17 C 0.31433(17) 0.51614(18) 0.61087(12) 0.0207(4) Uani 1.0 2 d .
C18 C 0.44326(18) 0.59232(17) 0.59420(11) 0.0200(4) Uani 1.0 2 d .
C19 C 0.46040(19) 0.68683(18) 0.55326(12) 0.0241(4) Uani 1.0 2 d .
C20 C 0.5798(2) 0.75611(19) 0.54163(13) 0.0264(4) Uani 1.0 2 d .
C21 C 0.8044(2) 0.7861(2) 0.54641(14) 0.0308(5) Uani 1.0 2 d .
C22 C 0.8951(2) 0.7458(2) 0.56234(14) 0.0339(5) Uani 1.0 2 d .
C23 C 0.8681(2) 0.6431(3) 0.59630(14) 0.0321(5) Uani 1.0 2 d .
C24 C 0.75082(19) 0.5846(2) 0.61657(13) 0.0265(5) Uani 1.0 2 d .
C25 C 0.65480(18) 0.62544(18) 0.60147(12) 0.0225(4) Uani 1.0 2 d .
C26 C 0.68047(19) 0.72477(18) 0.56354(12) 0.0244(4) Uani 1.0 2 d .
C27 C 0.66527(18) 0.77036(18) 0.80188(13) 0.0234(4) Uani 1.0 2 d .
C28 C 0.74647(18) 0.70059(18) 0.80735(12) 0.0224(4) Uani 1.0 2 d .
C29 C 0.88008(19) 0.7652(2) 0.82405(13) 0.0288(5) Uani 1.0 2 d .
C30 C 0.95303(19) 0.7028(3) 0.83131(14) 0.0305(5) Uani 1.0 2 d .
C31 C 0.9645(2) 0.5066(3) 0.83985(14) 0.0344(5) Uani 1.0 2 d .
C32 C 0.9034(3) 0.3866(3) 0.84012(15) 0.0370(6) Uani 1.0 2 d .
C33 C 0.7693(3) 0.3291(2) 0.82845(14) 0.0313(5) Uani 1.0 2 d .
C34 C 0.6993(2) 0.39351(19) 0.81494(12) 0.0255(4) Uani 1.0 2 d .
C35 C 0.76017(18) 0.51691(19) 0.81196(12) 0.0227(4) Uani 1.0 2 d .
C36 C 0.89477(19) 0.5760(2) 0.82659(13) 0.0275(5) Uani 1.0 2 d .
C37 C 0.54473(19) 0.69792(19) 0.90881(12) 0.0245(4) Uani 1.0 2 d .
C38 C 0.43375(18) 0.58970(18) 0.92075(12) 0.0223(4) Uani 1.0 2 d .
C39 C 0.3415(2) 0.6068(2) 0.96490(13) 0.0270(5) Uani 1.0 2 d .
C40 C 0.2422(2) 0.5062(2) 0.97485(13) 0.0279(5) Uani 1.0 2 d .
C41 C 0.1427(2) 0.2807(3) 0.95780(14) 0.0313(5) Uani 1.0 2 d .
C42 C 0.1465(3) 0.1697(3) 0.93116(15) 0.0338(5) Uani 1.0 2 d .
C43 C 0.2451(3) 0.1608(2) 0.89017(14) 0.0321(5) Uani 1.0 2 d .
C44 C 0.3375(2) 0.2628(2) 0.87538(13) 0.0282(5) Uani 1.0 2 d .
C45 C 0.33601(18) 0.37924(19) 0.90188(12) 0.0227(4) Uani 1.0 2 d .
C46 C 0.23845(19) 0.3886(2) 0.94525(12) 0.0248(4) Uani 1.0 2 d .
C47 C 0.2222(4) 0.9602(3) 1.3005(2) 0.0535(8) Uani 1.0 2 d .
H3 H 0.5337 0.9161 0.8594 0.0373 Uiso 1.0 2 calc R
H4 H 0.3717 0.9728 0.8215 0.0433 Uiso 1.0 2 calc R
H5 H 0.1810 0.8277 0.7382 0.0385 Uiso 1.0 2 calc R
H6 H 0.1544 0.6264 0.6849 0.0311 Uiso 1.0 2 calc R
H7A H 0.1353 0.4149 0.6899 0.0267 Uiso 1.0 2 calc R
H7B H 0.2136 0.4479 0.7825 0.0267 Uiso 1.0 2 calc R
H9 H 0.0527 0.1934 0.6880 0.0351 Uiso 1.0 2 calc R
H10 H 0.0841 0.0163 0.6495 0.0392 Uiso 1.0 2 calc R
H11 H 0.2317 -0.0804 0.6028 0.0434 Uiso 1.0 2 calc R
H12 H 0.4338 -0.0573 0.5852 0.0467 Uiso 1.0 2 calc R
H13 H 0.6017 0.1392 0.6139 0.0398 Uiso 1.0 2 calc R
H14 H 0.5667 0.3126 0.6618 0.0308 Uiso 1.0 2 calc R
H17A H 0.2510 0.5434 0.5890 0.0249 Uiso 1.0 2 calc R
H17B H 0.2874 0.4288 0.5823 0.0249 Uiso 1.0 2 calc R
H19 H 0.3902 0.7021 0.5341 0.0289 Uiso 1.0 2 calc R
H20 H 0.5949 0.8250 0.5189 0.0317 Uiso 1.0 2 calc R
H21 H 0.8237 0.8556 0.5237 0.0370 Uiso 1.0 2 calc R
H22 H 0.9776 0.7872 0.5505 0.0407 Uiso 1.0 2 calc R
H23 H 0.9316 0.6141 0.6052 0.0386 Uiso 1.0 2 calc R
H24 H 0.7342 0.5168 0.6407 0.0318 Uiso 1.0 2 calc R
H27A H 0.7049 0.8505 0.8438 0.0281 Uiso 1.0 2 calc R
H27B H 0.6577 0.7857 0.7455 0.0281 Uiso 1.0 2 calc R
H29 H 0.9186 0.8513 0.8302 0.0346 Uiso 1.0 2 calc R
H30 H 1.0430 0.7445 0.8395 0.0366 Uiso 1.0 2 calc R
H31 H 1.0547 0.5445 0.8486 0.0412 Uiso 1.0 2 calc R
H32 H 0.9513 0.3409 0.8482 0.0444 Uiso 1.0 2 calc R
H33 H 0.7275 0.2456 0.8300 0.0375 Uiso 1.0 2 calc R
H34 H 0.6092 0.3546 0.8075 0.0306 Uiso 1.0 2 calc R
H37A H 0.5438 0.7749 0.9406 0.0294 Uiso 1.0 2 calc R
H37B H 0.6251 0.6949 0.9306 0.0294 Uiso 1.0 2 calc R
H39 H 0.3482 0.6870 0.9875 0.0325 Uiso 1.0 2 calc R
H40 H 0.1763 0.5155 1.0015 0.0334 Uiso 1.0 2 calc R
H41 H 0.0755 0.2858 0.9849 0.0376 Uiso 1.0 2 calc R
H42 H 0.0825 0.0980 0.9403 0.0406 Uiso 1.0 2 calc R
H43 H 0.2475 0.0832 0.8726 0.0385 Uiso 1.0 2 calc R
H44 H 0.4028 0.2552 0.8472 0.0338 Uiso 1.0 2 calc R

loop_
_atom_site_aniso_label
_atom_site_aniso_U_11
_atom_site_aniso_U_22
_atom_site_aniso_U_33
_atom_site_aniso_U_12
_atom_site_aniso_U_13
_atom_site_aniso_U_23
Zn1 0.01762(12) 0.01907(12) 0.02806(14) 0.00888(9) -0.00253(9) 0.00115(9)
Cl1 0.0230(3) 0.0380(3) 0.0318(3) 0.0166(2) 0.00492(19) 0.0119(2)
Cl2 0.0391(3) 0.0343(3) 0.0352(3) 0.0058(3) 0.0066(3) 0.0045(3)
O1 0.0475(11) 0.0448(10) 0.0344(10) 0.0208(9) -0.0059(8) 0.0087(8)
O2 0.0667(13) 0.0647(13) 0.0595(13) 0.0492(12) 0.0245(11) 0.0357(11)
O3 0.0533(12) 0.0698(14) 0.0684(14) 0.0393(11) 0.0358(11) 0.0233(12)
O4 0.0273(9) 0.0579(13) 0.0611(13) 0.0047(9) -0.0104(9) 0.0117(10)
O5 0.0511(11) 0.0368(10) 0.0520(12) 0.0227(9) -0.0074(9) -0.0018(9)
O6 0.119(3) 0.0537(14) 0.0576(15) 0.0211(15) 0.0375(15) -0.0049(12)
O7 0.0477(16) 0.167(4) 0.191(5) -0.035(2) 0.040(3) -0.104(4)
O8 0.303(7) 0.0515(18) 0.133(4) 0.044(3) -0.084(4) 0.034(2)
O9 0.0577(17) 0.0633(18) 0.072(2) 0.0304(15) 0.0326(15) 0.0287(16)
O10 0.104(9) 0.032(5) 0.091(8) 0.018(5) 0.038(7) 0.009(5)
N1 0.0179(7) 0.0204(8) 0.0174(8) 0.0088(6) 0.0020(6) 0.0038(6)
N2 0.0194(8) 0.0205(8) 0.0186(8) 0.0085(7) 0.0015(6) 0.0027(6)
N3 0.0203(8) 0.0197(8) 0.0186(8) 0.0079(7) -0.0002(6) 0.0044(6)
N4 0.0207(8) 0.0242(8) 0.0187(8) 0.0113(7) 0.0024(6) 0.0037(7)
N5 0.0173(8) 0.0248(8) 0.0187(8) 0.0093(7) 0.0008(6) 0.0040(7)
N6 0.0224(8) 0.0289(9) 0.0209(8) 0.0120(7) 0.0042(7) 0.0046(7)
C1 0.0233(9) 0.0223(9) 0.0186(9) 0.0127(8) 0.0058(7) 0.0061(7)
C2 0.0238(9) 0.0221(9) 0.0211(10) 0.0126(8) 0.0049(8) 0.0052(8)
C3 0.0338(12) 0.0243(10) 0.0329(12) 0.0137(9) 0.0022(9) 0.0010(9)
C4 0.0427(13) 0.0279(11) 0.0450(14) 0.0226(10) 0.0110(11) 0.0071(10)
C5 0.0350(12) 0.0369(12) 0.0394(13) 0.0264(10) 0.0133(10) 0.0155(10)
C6 0.0244(10) 0.0311(11) 0.0278(11) 0.0162(9) 0.0058(8) 0.0095(9)
C7 0.0175(9) 0.0252(10) 0.0255(10) 0.0098(8) 0.0038(7) 0.0077(8)
C8 0.0205(9) 0.0234(10) 0.0217(10) 0.0080(8) 0.0015(7) 0.0067(8)
C9 0.0221(10) 0.0285(11) 0.0335(12) 0.0061(9) 0.0028(9) 0.0105(9)
C10 0.0289(11) 0.0239(10) 0.0368(13) 0.0029(9) 0.0001(9) 0.0091(9)
C11 0.0462(14) 0.0205(10) 0.0366(13) 0.0118(10) -0.0010(11) 0.0039(9)
C12 0.0560(16) 0.0276(11) 0.0372(13) 0.0249(11) 0.0034(11) 0.0031(10)
C13 0.0399(13) 0.0357(12) 0.0307(12) 0.0245(11) 0.0042(10) 0.0055(10)
C14 0.0290(10) 0.0262(10) 0.0227(10) 0.0140(9) 0.0002(8) 0.0044(8)
C15 0.0269(10) 0.0204(9) 0.0188(9) 0.0107(8) -0.0012(8) 0.0036(7)
C16 0.0340(11) 0.0220(10) 0.0262(11) 0.0103(9) -0.0003(9) 0.0063(8)
C17 0.0193(9) 0.0242(9) 0.0179(9) 0.0100(8) 0.0001(7) 0.0028(7)
C18 0.0215(9) 0.0220(9) 0.0154(9) 0.0103(8) 0.0010(7) 0.0004(7)
C19 0.0272(10) 0.0273(10) 0.0201(10) 0.0141(8) 0.0022(8) 0.0062(8)
C20 0.0319(11) 0.0250(10) 0.0218(10) 0.0115(9) 0.0049(8) 0.0056(8)
C21 0.0292(11) 0.0285(11) 0.0270(11) 0.0061(9) 0.0087(9) 0.0014(9)
C22 0.0220(10) 0.0361(12) 0.0326(12) 0.0055(9) 0.0087(9) -0.0033(10)
C23 0.0228(10) 0.0407(13) 0.0293(11) 0.0154(9) 0.0024(9) -0.0029(9)
C24 0.0240(10) 0.0352(11) 0.0213(10) 0.0156(9) 0.0024(8) 0.0031(8)
C25 0.0213(9) 0.0264(10) 0.0174(9) 0.0105(8) 0.0022(7) -0.0006(8)
C26 0.0250(10) 0.0256(10) 0.0189(10) 0.0088(8) 0.0053(8) 0.0009(8)
C27 0.0214(9) 0.0204(9) 0.0251(10) 0.0064(8) 0.0027(8) 0.0041(8)
C28 0.0200(9) 0.0255(10) 0.0187(9) 0.0074(8) 0.0021(7) 0.0043(8)
C29 0.0218(10) 0.0307(11) 0.0270(11) 0.0051(9) 0.0013(8) 0.0061(9)
C30 0.0182(9) 0.0415(13) 0.0279(11) 0.0088(9) 0.0036(8) 0.0082(9)
C31 0.0251(11) 0.0523(15) 0.0306(12) 0.0237(11) 0.0020(9) 0.0063(10)
C32 0.0386(13) 0.0499(14) 0.0330(13) 0.0323(12) 0.0008(10) 0.0063(11)
C33 0.0364(12) 0.0355(12) 0.0279(11) 0.0228(10) 0.0021(9) 0.0061(9)
C34 0.0268(10) 0.0318(11) 0.0203(10) 0.0158(9) 0.0020(8) 0.0053(8)
C35 0.0221(9) 0.0310(10) 0.0175(9) 0.0147(8) 0.0014(7) 0.0045(8)
C36 0.0222(10) 0.0411(12) 0.0208(10) 0.0156(9) 0.0024(8) 0.0064(9)
C37 0.0254(10) 0.0289(10) 0.0168(10) 0.0112(8) 0.0006(8) 0.0017(8)
C38 0.0241(9) 0.0284(10) 0.0162(9) 0.0138(8) 0.0016(7) 0.0044(8)
C39 0.0287(10) 0.0327(11) 0.0231(10) 0.0176(9) 0.0040(8) 0.0043(8)
C40 0.0269(10) 0.0405(12) 0.0219(10) 0.0198(9) 0.0069(8) 0.0069(9)
C41 0.0266(11) 0.0426(13) 0.0276(11) 0.0143(10) 0.0086(9) 0.0139(10)
C42 0.0321(11) 0.0360(12) 0.0324(12) 0.0098(10) 0.0070(10) 0.0158(10)
C43 0.0371(12) 0.0298(11) 0.0320(12) 0.0156(10) 0.0051(10) 0.0106(9)
C44 0.0313(11) 0.0317(11) 0.0265(11) 0.0174(9) 0.0072(9) 0.0082(9)
C45 0.0229(9) 0.0292(10) 0.0176(9) 0.0128(8) 0.0026(7) 0.0059(8)
C46 0.0228(10) 0.0347(11) 0.0190(10) 0.0134(9) 0.0034(8) 0.0088(8)
C47 0.066(2) 0.0399(15) 0.0539(18) 0.0197(14) 0.0189(15) 0.0128(13)

loop_
_atom_type_symbol
_atom_type_description
_atom_type_scat_dispersion_real
_atom_type_scat_dispersion_imag
_atom_type_scat_source
C C 0.0033 0.0016
;
International Tables for Crystallography
(1992, Vol. C, Tables 4.2.6.8 and 6.1.1.4)
;
H H 0.0000 0.0000
;
International Tables for Crystallography
(1992, Vol. C, Table 6.1.1.4)
;
Cl Cl 0.1484 0.1585
;
International Tables for Crystallography
(1992, Vol. C, Tables 4.2.6.8 and 6.1.1.4)
;
N N 0.0061 0.0033
;
International Tables for Crystallography
(1992, Vol. C, Tables 4.2.6.8 and 6.1.1.4)
;
O O 0.0106 0.0060
;
International Tables for Crystallography
(1992, Vol. C, Tables 4.2.6.8 and 6.1.1.4)
;
Zn Zn 0.2839 1.4301
;
International Tables for Crystallography
(1992, Vol. C, Tables 4.2.6.8 and 6.1.1.4)
;

loop_
_geom_angle_atom_site_label_1
_geom_angle_atom_site_label_2
_geom_angle_atom_site_label_3
_geom_angle
_geom_angle_publ_flag
N1 Zn1 N2 78.58(6) yes
N1 Zn1 N3 76.74(7) yes
N1 Zn1 N4 78.80(7) yes
N1 Zn1 N5 152.57(7) yes
N2 Zn1 N3 148.74(7) yes
N2 Zn1 N4 94.93(7) yes
N2 Zn1 N5 76.10(7) yes
N3 Zn1 N4 98.76(6) yes
N3 Zn1 N5 130.62(8) yes
N4 Zn1 N5 92.98(7) yes
O1 Cl1 O2 109.04(13) yes
O1 Cl1 O3 109.57(14) yes
O1 Cl1 O4 108.71(13) yes
O2 Cl1 O3 110.01(15) yes
O2 Cl1 O4 109.13(14) yes
O3 Cl1 O4 110.35(13) yes
O5 Cl2 O6 110.27(14) yes
O5 Cl2 O7 109.3(3) yes
O5 Cl2 O8 108.27(17) yes
O6 Cl2 O7 106.8(3) yes
O6 Cl2 O8 109.1(3) yes
O7 Cl2 O8 113.0(4) yes
Zn1 N1 C1 112.22(11) yes
Zn1 N1 C7 104.51(14) yes
Zn1 N1 C17 105.36(13) yes
C1 N1 C7 114.41(17) yes
C1 N1 C17 108.76(18) yes
C7 N1 C17 111.19(13) yes
Zn1 N2 C2 111.54(10) yes
Zn1 N2 C27 103.48(13) yes
Zn1 N2 C37 108.74(13) yes
C2 N2 C27 113.70(18) yes
C2 N2 C37 109.06(18) yes
C27 N2 C37 110.14(14) yes
Zn1 N3 C8 112.20(14) yes
Zn1 N3 C15 129.04(14) yes
C8 N3 C15 118.48(15) yes
Zn1 N4 C18 106.05(13) yes
Zn1 N4 C25 127.46(14) yes
C18 N4 C25 117.99(19) yes
Zn1 N5 C28 111.81(16) yes
Zn1 N5 C35 128.48(12) yes
C28 N5 C35 119.01(17) yes
C38 N6 C45 117.8(2) yes
N1 C1 C2 118.3(2) yes
N1 C1 C6 121.49(15) yes
C2 C1 C6 120.0(2) yes
N2 C2 C1 118.44(19) yes
N2 C2 C3 121.62(16) yes
C1 C2 C3 119.8(3) yes
C2 C3 C4 119.80(18) yes
C3 C4 C5 120.4(3) yes
C4 C5 C6 120.4(3) yes
C1 C6 C5 119.52(18) yes
N1 C7 C8 109.12(18) yes
N3 C8 C7 118.15(16) yes
N3 C8 C9 123.2(3) yes
C7 C8 C9 118.6(2) yes
C8 C9 C10 119.2(3) yes
C9 C10 C16 119.83(19) yes
C12 C11 C16 120.4(2) yes
C11 C12 C13 120.6(3) yes
C12 C13 C14 120.4(3) yes
C13 C14 C15 120.40(18) yes
N3 C15 C14 119.87(17) yes
N3 C15 C16 121.1(2) yes
C14 C15 C16 119.0(3) yes
C10 C16 C11 122.83(19) yes
C10 C16 C15 117.9(3) yes
C11 C16 C15 119.2(3) yes
N1 C17 C18 108.59(13) yes
N4 C18 C17 115.80(19) yes
N4 C18 C19 123.43(18) yes
C17 C18 C19 120.8(2) yes
C18 C19 C20 118.8(3) yes
C19 C20 C26 119.6(3) yes
C22 C21 C26 120.3(3) yes
C21 C22 C23 120.6(2) yes
C22 C23 C24 120.6(3) yes
C23 C24 C25 120.0(3) yes
N4 C25 C24 119.5(2) yes
N4 C25 C26 121.3(3) yes
C24 C25 C26 119.10(19) yes
C20 C26 C21 122.6(3) yes
C20 C26 C25 118.09(19) yes
C21 C26 C25 119.3(3) yes
N2 C27 C28 108.69(18) yes
N5 C28 C27 118.04(17) yes
N5 C28 C29 122.6(3) yes
C27 C28 C29 119.36(19) yes
C28 C29 C30 119.3(2) yes
C29 C30 C36 119.80(19) yes
C32 C31 C36 120.6(3) yes
C31 C32 C33 120.6(3) yes
C32 C33 C34 120.2(3) yes
C33 C34 C35 120.4(2) yes
N5 C35 C34 119.62(18) yes
N5 C35 C36 120.7(2) yes
C34 C35 C36 119.6(3) yes
C30 C36 C31 123.08(19) yes
C30 C36 C35 118.2(3) yes
C31 C36 C35 118.6(2) yes
N2 C37 C38 110.20(14) yes
N6 C38 C37 115.7(2) yes
N6 C38 C39 123.65(18) yes
C37 C38 C39 120.6(2) yes
C38 C39 C40 119.0(3) yes
C39 C40 C46 119.5(3) yes
C42 C41 C46 120.4(3) yes
C41 C42 C43 120.3(3) yes
C42 C43 C44 120.8(3) yes
C43 C44 C45 120.3(3) yes
N6 C45 C44 119.5(2) yes
N6 C45 C46 121.7(3) yes
C44 C45 C46 118.79(19) yes
C40 C46 C41 122.7(3) yes
C40 C46 C45 117.96(19) yes
C41 C46 C45 119.4(3) yes
O9 C47 O10 128.6(7) yes
C2 C3 H3 120.096 no
C4 C3 H3 120.106 no
C3 C4 H4 119.784 no
C5 C4 H4 119.791 no
C4 C5 H5 119.791 no
C6 C5 H5 119.787 no
C1 C6 H6 120.244 no
C5 C6 H6 120.240 no
N1 C7 H7A 109.857 no
N1 C7 H7B 109.849 no
C8 C7 H7A 109.858 no
C8 C7 H7B 109.856 no
H7A C7 H7B 108.290 no
C8 C9 H9 120.395 no
C10 C9 H9 120.399 no
C9 C10 H10 120.085 no
C16 C10 H10 120.089 no
C12 C11 H11 119.811 no
C16 C11 H11 119.799 no
C11 C12 H12 119.701 no
C13 C12 H12 119.695 no
C12 C13 H13 119.818 no
C14 C13 H13 119.823 no
C13 C14 H14 119.804 no
C15 C14 H14 119.800 no
N1 C17 H17A 109.969 no
N1 C17 H17B 109.976 no
C18 C17 H17A 109.972 no
C18 C17 H17B 109.981 no
H17A C17 H17B 108.348 no
C18 C19 H19 120.598 no
C20 C19 H19 120.598 no
C19 C20 H20 120.181 no
C26 C20 H20 120.170 no
C22 C21 H21 119.878 no
C26 C21 H21 119.857 no
C21 C22 H22 119.709 no
C23 C22 H22 119.713 no
C22 C23 H23 119.692 no
C24 C23 H23 119.700 no
C23 C24 H24 119.995 no
C25 C24 H24 119.993 no
N2 C27 H27A 109.960 no
N2 C27 H27B 109.950 no
C28 C27 H27A 109.944 no
C28 C27 H27B 109.945 no
H27A C27 H27B 108.349 no
C28 C29 H29 120.336 no
C30 C29 H29 120.335 no
C29 C30 H30 120.099 no
C36 C30 H30 120.104 no
C32 C31 H31 119.689 no
C36 C31 H31 119.681 no
C31 C32 H32 119.725 no
C33 C32 H32 119.724 no
C32 C33 H33 119.923 no
C34 C33 H33 119.921 no
C33 C34 H34 119.827 no
C35 C34 H34 119.816 no
N2 C37 H37A 109.610 no
N2 C37 H37B 109.625 no
C38 C37 H37A 109.617 no
C38 C37 H37B 109.620 no
H37A C37 H37B 108.137 no
C38 C39 H39 120.504 no
C40 C39 H39 120.495 no
C39 C40 H40 120.272 no
C46 C40 H40 120.277 no
C42 C41 H41 119.817 no
C46 C41 H41 119.811 no
C41 C42 H42 119.853 no
C43 C42 H42 119.850 no
C42 C43 H43 119.604 no
C44 C43 H43 119.602 no
C43 C44 H44 119.835 no
C45 C44 H44 119.823 no

loop_
_geom_bond_atom_site_label_1
_geom_bond_atom_site_label_2
_geom_bond_distance
_geom_bond_publ_flag
Zn1 N1 2.1915(19) yes
Zn1 N2 2.1993(17) yes
Zn1 N3 2.1237(14) yes
Zn1 N4 2.3207(18) yes
Zn1 N5 2.1104(17) yes
Cl1 O1 1.4321(19) yes
Cl1 O2 1.437(3) yes
Cl1 O3 1.425(3) yes
Cl1 O4 1.4277(17) yes
Cl2 O5 1.4264(19) yes
Cl2 O6 1.403(3) yes
Cl2 O7 1.387(4) yes
Cl2 O8 1.382(6) yes
O9 C47 1.425(6) yes
O10 C47 1.450(12) yes
N1 C1 1.450(3) yes
N1 C7 1.478(3) yes
N1 C17 1.489(3) yes
N2 C2 1.452(4) yes
N2 C27 1.478(3) yes
N2 C37 1.494(3) yes
N3 C8 1.329(3) yes
N3 C15 1.382(3) yes
N4 C18 1.327(4) yes
N4 C25 1.380(3) yes
N5 C28 1.325(3) yes
N5 C35 1.381(4) yes
N6 C38 1.328(3) yes
N6 C45 1.372(3) yes
C1 C2 1.393(3) yes
C1 C6 1.393(4) yes
C2 C3 1.392(4) yes
C3 C4 1.380(5) yes
C4 C5 1.381(3) yes
C5 C6 1.385(4) yes
C7 C8 1.514(4) yes
C8 C9 1.409(3) yes
C9 C10 1.360(4) yes
C10 C16 1.417(4) yes
C11 C12 1.363(5) yes
C11 C16 1.414(4) yes
C12 C13 1.407(3) yes
C13 C14 1.376(4) yes
C14 C15 1.408(4) yes
C15 C16 1.423(3) yes
C17 C18 1.505(3) yes
C18 C19 1.409(4) yes
C19 C20 1.366(3) yes
C20 C26 1.410(4) yes
C21 C22 1.357(4) yes
C21 C26 1.422(3) yes
C22 C23 1.411(4) yes
C23 C24 1.375(3) yes
C24 C25 1.415(4) yes
C25 C26 1.416(4) yes
C27 C28 1.511(4) yes
C28 C29 1.411(3) yes
C29 C30 1.359(4) yes
C30 C36 1.411(4) yes
C31 C32 1.358(4) yes
C31 C36 1.419(5) yes
C32 C33 1.414(4) yes
C33 C34 1.371(4) yes
C34 C35 1.407(3) yes
C35 C36 1.418(3) yes
C37 C38 1.503(3) yes
C38 C39 1.407(4) yes
C39 C40 1.367(3) yes
C40 C46 1.411(4) yes
C41 C42 1.365(4) yes
C41 C46 1.420(3) yes
C42 C43 1.411(4) yes
C43 C44 1.372(3) yes
C44 C45 1.415(4) yes
C45 C46 1.423(4) yes
C3 H3 0.950 no
C4 H4 0.950 no
C5 H5 0.950 no
C6 H6 0.950 no
C7 H7A 0.990 no
C7 H7B 0.990 no
C9 H9 0.950 no
C10 H10 0.950 no
C11 H11 0.950 no
C12 H12 0.950 no
C13 H13 0.950 no
C14 H14 0.950 no
C17 H17A 0.990 no
C17 H17B 0.990 no
C19 H19 0.950 no
C20 H20 0.950 no
C21 H21 0.950 no
C22 H22 0.950 no
C23 H23 0.950 no
C24 H24 0.950 no
C27 H27A 0.990 no
C27 H27B 0.990 no
C29 H29 0.950 no
C30 H30 0.950 no
C31 H31 0.950 no
C32 H32 0.950 no
C33 H33 0.950 no
C34 H34 0.950 no
C37 H37A 0.990 no
C37 H37B 0.990 no
C39 H39 0.950 no
C40 H40 0.950 no
C41 H41 0.950 no
C42 H42 0.950 no
C43 H43 0.950 no
C44 H44 0.950 no

loop_
_geom_contact_atom_site_label_1
_geom_contact_atom_site_label_2
_geom_contact_distance
_geom_contact_publ_flag
_geom_contact_site_symmetry_2
Zn1 N6 2.5606(18) no .
Zn1 C14 3.464(3) no .
Zn1 C34 3.451(3) no .
Zn1 C38 3.103(2) no .
Zn1 C45 3.567(3) no .
N1 N6 3.449(3) no .
N1 C19 3.530(3) no .
N1 C38 3.558(3) no .
N2 N6 2.948(3) no .
N2 C18 3.595(3) no .
N2 C39 3.515(3) no .
N3 N6 3.217(3) no .
N3 C10 2.802(3) no .
N3 C17 3.106(4) no .
N3 C44 3.239(3) no .
N3 C45 3.416(3) no .
N4 C1 3.582(3) no .
N4 C20 2.799(4) no .
N4 C27 3.287(3) no .
N4 C28 3.420(3) no .
N5 N6 3.354(3) no .
N5 C24 3.159(3) no .
N5 C25 3.423(3) no .
N5 C30 2.791(3) no .
N5 C37 3.097(3) no .
N6 C7 3.295(3) no .
N6 C8 3.388(3) no .
N6 C40 2.807(4) no .
C1 C4 2.771(4) no .
C1 C18 2.961(3) no .
C1 C19 3.597(3) no .
C1 C27 3.561(3) no .
C1 C37 3.378(3) no .
C1 C38 3.450(4) no .
C2 C5 2.771(4) no .
C2 C7 3.534(3) no .
C2 C17 3.394(3) no .
C2 C18 3.425(3) no .
C2 C38 3.022(4) no .
C2 C39 3.588(4) no .
C3 C6 2.781(3) no .
C3 C27 3.026(4) no .
C3 C37 3.038(4) no .
C6 C7 3.090(4) no .
C6 C17 2.980(4) no .
C7 C45 3.429(4) no .
C8 C16 2.753(4) no .
C8 C17 3.000(4) no .
C8 C44 3.294(4) no .
C8 C45 3.276(3) no .
C9 C15 2.762(4) no .
C9 C44 3.553(4) no .
C11 C14 2.796(3) no .
C12 C15 2.799(4) no .
C13 C16 2.795(4) no .
C14 C34 3.144(3) no .
C15 C44 3.508(3) no .
C18 C26 2.745(3) no .
C19 C25 2.754(4) no .
C21 C24 2.801(4) no .
C22 C25 2.801(3) no .
C23 C26 2.791(4) no .
C24 C28 3.213(3) no .
C24 C29 3.534(3) no .
C24 C35 3.494(4) no .
C25 C27 3.411(3) no .
C25 C28 3.314(3) no .
C28 C36 2.752(4) no .
C28 C37 2.994(4) no .
C29 C35 2.757(3) no .
C31 C34 2.793(3) no .
C32 C35 2.792(5) no .
C33 C36 2.800(4) no .
C38 C46 2.744(3) no .
C39 C45 2.752(4) no .
C41 C44 2.801(4) no .
C42 C45 2.809(3) no .
C43 C46 2.794(4) no .
O1 O4 3.517(3) no 2_766
O1 C6 3.298(3) no 2_666
O1 C11 3.372(3) no 2_656
O1 C19 3.426(4) no 2_666
O1 C22 3.563(4) no 2_766
O2 O10 2.552(10) no 2_667
O2 C9 3.277(4) no 1_655
O2 C11 3.590(3) no 2_656
O2 C22 3.381(4) no 2_766
O2 C47 3.311(5) no 2_667
O3 C13 3.176(3) no .
O3 C14 3.250(4) no .
O3 C23 3.564(4) no .
O3 C24 3.215(4) no .
O4 O1 3.517(3) no 2_766
O4 C6 3.428(3) no 1_655
O4 C7 3.285(4) no 1_655
O4 C17 3.415(3) no 1_655
O4 C23 3.452(4) no .
O5 C30 3.187(4) no 1_455
O5 C31 3.312(3) no 1_455
O5 C32 3.468(4) no 2_667
O5 C33 3.436(4) no 2_667
O5 C36 3.512(3) no 1_455
O5 C39 3.309(4) no .
O5 C40 3.483(4) no .
O5 C41 3.489(4) no 2_567
O6 O9 2.753(5) no .
O6 C27 3.476(3) no 2_677
O6 C33 3.498(5) no 2_667
O6 C47 3.154(5) no .
O7 O7 3.572(5) no 2_677
O7 C3 3.298(4) no 2_677
O8 C29 3.564(6) no 1_455
O8 C30 3.240(4) no 1_455
O8 C42 3.216(6) no 1_565
O8 C43 3.193(5) no 1_565
O9 O6 2.753(5) no .
O9 C9 3.385(4) no 2_567
O9 C10 3.563(5) no 2_567
O9 C27 3.412(4) no 2_677
O10 O2 2.552(10) no 2_667
O10 C13 3.458(15) no 2_667
O10 C20 2.994(8) no 2_677
O10 C21 3.189(12) no 2_677
O10 C26 3.315(10) no 2_677
C3 O7 3.298(4) no 2_677
C5 C11 3.501(4) no 1_565
C6 O1 3.298(3) no 2_666
C6 O4 3.428(3) no 1_455
C7 O4 3.285(4) no 1_455
C9 O2 3.277(4) no 1_455
C9 O9 3.385(4) no 2_567
C10 O9 3.563(5) no 2_567
C11 O1 3.372(3) no 2_656
C11 O2 3.590(3) no 2_656
C11 C5 3.501(4) no 1_545
C13 O3 3.176(3) no .
C13 O10 3.458(15) no 2_667
C13 C20 3.576(4) no 2_666
C14 O3 3.250(4) no .
C14 C20 3.286(4) no 2_666
C15 C20 3.551(3) no 2_666
C17 O4 3.415(3) no 1_455
C18 C25 3.537(3) no 2_666
C19 O1 3.426(4) no 2_666
C20 O10 2.994(8) no 2_677
C20 C13 3.576(4) no 2_666
C20 C14 3.286(4) no 2_666
C20 C15 3.551(3) no 2_666
C21 O10 3.189(12) no 2_677
C22 O1 3.563(4) no 2_766
C22 O2 3.381(4) no 2_766
C23 O3 3.564(4) no .
C23 O4 3.452(4) no .
C24 O3 3.215(4) no .
C25 C18 3.537(3) no 2_666
C26 O10 3.315(10) no 2_677
C27 O6 3.476(3) no 2_677
C27 O9 3.412(4) no 2_677
C29 O8 3.564(6) no 1_655
C30 O5 3.187(4) no 1_655
C30 O8 3.240(4) no 1_655
C31 O5 3.312(3) no 1_655
C32 O5 3.468(4) no 2_667
C33 O5 3.436(4) no 2_667
C33 O6 3.498(5) no 2_667
C33 C40 3.523(4) no 2_667
C34 C40 3.369(3) no 2_667
C35 C40 3.596(4) no 2_667
C36 O5 3.512(3) no 1_655
C37 C44 3.584(3) no 2_667
C39 O5 3.309(4) no .
C40 O5 3.483(4) no .
C40 C33 3.523(4) no 2_667
C40 C34 3.369(3) no 2_667
C40 C35 3.596(4) no 2_667
C41 O5 3.489(4) no 2_567
C42 O8 3.216(6) no 1_545
C43 O8 3.193(5) no 1_545
C44 C37 3.584(3) no 2_667
C47 O2 3.311(5) no 2_667
C47 O6 3.154(5) no .
Zn1 H7B 3.1872 no .
Zn1 H14 2.9976 no .
Zn1 H17B 3.1681 no .
Zn1 H24 3.3962 no .
Zn1 H27B 3.1579 no .
Zn1 H34 2.9996 no .
Zn1 H37B 3.2586 no .
N1 H6 2.6639 no .
N2 H3 2.6626 no .
N3 H7A 3.1788 no .
N3 H7B 2.9493 no .
N3 H9 3.2526 no .
N3 H14 2.5961 no .
N3 H17B 2.6756 no .
N3 H34 3.1927 no .
N3 H44 2.8975 no .
N4 H14 3.4302 no .
N4 H17A 3.2210 no .
N4 H17B 2.6633 no .
N4 H19 3.2537 no .
N4 H24 2.5973 no .
N4 H27B 2.7969 no .
N5 H14 3.2835 no .
N5 H24 2.7326 no .
N5 H27A 3.1680 no .
N5 H27B 2.9511 no .
N5 H29 3.2458 no .
N5 H34 2.5888 no .
N5 H37B 2.6819 no .
N6 H7B 2.7663 no .
N6 H34 3.2676 no .
N6 H37A 3.2157 no .
N6 H37B 2.6228 no .
N6 H39 3.2549 no .
N6 H44 2.5900 no .
C1 H3 3.2680 no .
C1 H5 3.2585 no .
C1 H7A 2.7872 no .
C1 H7B 2.5858 no .
C1 H17A 2.4994 no .
C1 H17B 3.2378 no .
C1 H27B 3.4996 no .
C2 H4 3.2559 no .
C2 H6 3.2713 no .
C2 H7B 3.4521 no .
C2 H27A 2.7849 no .
C2 H27B 2.5712 no .
C2 H37A 2.4953 no .
C2 H37B 3.2401 no .
C2 H39 3.5732 no .
C3 H5 3.2510 no .
C3 H27A 2.9099 no .
C3 H27B 3.0929 no .
C3 H37A 2.6490 no .
C4 H6 3.2575 no .
C5 H3 3.2531 no .
C6 H4 3.2553 no .
C6 H7A 2.9644 no .
C6 H7B 3.2042 no .
C6 H17A 2.5868 no .
C7 H6 2.9523 no .
C7 H9 2.6647 no .
C7 H17A 2.8136 no .
C7 H17B 2.5183 no .
C8 H10 3.2524 no .
C8 H17B 2.5857 no .
C8 H44 3.3217 no .
C9 H7A 2.6300 no .
C9 H7B 2.9127 no .
C9 H17B 3.4985 no .
C10 H11 2.6799 no .
C11 H10 2.6865 no .
C11 H13 3.2579 no .
C12 H14 3.2715 no .
C13 H11 3.2641 no .
C13 H34 3.4550 no .
C14 H12 3.2662 no .
C14 H24 3.5222 no .
C14 H34 2.6424 no .
C14 H44 3.5123 no .
C15 H10 3.2976 no .
C15 H11 3.3063 no .
C15 H13 3.2731 no .
C15 H17B 3.5471 no .
C15 H34 3.0712 no .
C15 H44 2.9281 no .
C16 H9 3.2669 no .
C16 H12 3.2685 no .
C16 H14 3.2997 no .
C16 H44 3.3497 no .
C17 H6 2.9173 no .
C17 H7A 2.5779 no .
C17 H7B 3.2956 no .
C17 H19 2.7043 no .
C18 H20 3.2525 no .
C18 H27B 3.1751 no .
C19 H17A 2.5789 no .
C19 H17B 3.1643 no .
C19 H27B 3.4542 no .
C20 H21 2.6805 no .
C20 H27B 3.3293 no .
C21 H20 2.6811 no .
C21 H23 3.2537 no .
C22 H24 3.2775 no .
C23 H21 3.2630 no .
C24 H14 3.4449 no .
C24 H22 3.2703 no .
C24 H27B 3.4984 no .
C25 H20 3.2872 no .
C25 H21 3.3066 no .
C25 H23 3.2741 no .
C25 H27B 2.7656 no .
C26 H19 3.2637 no .
C26 H22 3.2698 no .
C26 H24 3.3001 no .
C26 H27B 3.0188 no .
C27 H3 2.8590 no .
C27 H29 2.6787 no .
C27 H37A 2.7989 no .
C27 H37B 2.4909 no .
C28 H24 3.1550 no .
C28 H30 3.2547 no .
C28 H37B 2.5746 no .
C29 H24 3.5779 no .
C29 H27A 2.6475 no .
C29 H27B 2.9183 no .
C29 H37B 3.4818 no .
C30 H24 3.5903 no .
C30 H31 2.6845 no .
C31 H30 2.6884 no .
C31 H33 3.2591 no .
C32 H34 3.2727 no .
C33 H14 3.3916 no .
C33 H31 3.2657 no .
C34 H14 2.6339 no .
C34 H24 3.4881 no .
C34 H32 3.2657 no .
C34 H44 3.3342 no .
C35 H14 3.1135 no .
C35 H24 2.8240 no .
C35 H30 3.2906 no .
C35 H31 3.2989 no .
C35 H33 3.2681 no .
C35 H37B 3.5550 no .
C36 H24 3.2506 no .
C36 H29 3.2596 no .
C36 H32 3.2714 no .
C36 H34 3.2986 no .
C37 H3 2.9881 no .
C37 H27A 2.5501 no .
C37 H27B 3.2872 no .
C37 H39 2.6974 no .
C38 H7B 2.9607 no .
C38 H40 3.2548 no .
C39 H7B 3.1275 no .
C39 H37A 2.5699 no .
C39 H37B 3.1818 no .
C40 H7B 3.0820 no .
C40 H41 2.6791 no .
C41 H40 2.6836 no .
C41 H43 3.2579 no .
C42 H44 3.2760 no .
C43 H41 3.2659 no .
C44 H34 3.2888 no .
C44 H42 3.2703 no .
C45 H7B 2.7834 no .
C45 H40 3.2941 no .
C45 H41 3.3120 no .
C45 H43 3.2747 no .
C46 H7B 2.9420 no .
C46 H39 3.2636 no .
C46 H42 3.2755 no .
C46 H44 3.3033 no .
H3 H4 2.3290 no .
H3 H27A 2.4396 no .
H3 H27B 3.0478 no .
H3 H37A 2.4195 no .
H4 H5 2.3247 no .
H5 H6 2.3354 no .
H6 H7A 2.5298 no .
H6 H7B 3.1999 no .
H6 H17A 2.3214 no .
H6 H17B 3.5963 no .
H7A H9 2.4877 no .
H7A H17A 2.6092 no .
H7A H17B 2.5973 no .
H7B H9 2.9445 no .
H7B H17B 3.4799 no .
H9 H10 2.3172 no .
H10 H11 2.5335 no .
H11 H12 2.3064 no .
H12 H13 2.3500 no .
H13 H14 2.3203 no .
H13 H33 3.5245 no .
H14 H24 2.6057 no .
H14 H34 2.3323 no .
H17A H19 2.3847 no .
H17B H19 3.3645 no .
H19 H20 2.3291 no .
H20 H21 2.5303 no .
H21 H22 2.3012 no .
H22 H23 2.3524 no .
H23 H24 2.3202 no .
H27A H29 2.5118 no .
H27A H37A 2.5809 no .
H27A H37B 2.5405 no .
H27B H29 2.9568 no .
H27B H37A 3.5990 no .
H27B H37B 3.4571 no .
H29 H30 2.3156 no .
H30 H31 2.5381 no .
H31 H32 2.3000 no .
H32 H33 2.3593 no .
H33 H34 2.3170 no .
H34 H44 2.4406 no .
H37A H39 2.3742 no .
H37B H39 3.4030 no .
H39 H40 2.3284 no .
H40 H41 2.5312 no .
H41 H42 2.3099 no .
H42 H43 2.3529 no .
H43 H44 2.3136 no .
Cl1 H7A 3.1779 no 1_655
Cl1 H11 3.3367 no 2_656
Cl1 H13 3.3974 no .
Cl1 H19 3.2450 no 2_666
Cl1 H22 3.0819 no 2_766
Cl1 H23 3.2929 no .
Cl1 H24 3.5221 no .
Cl2 H3 3.1393 no 2_677
Cl2 H27A 3.3556 no 2_677
Cl2 H30 3.2242 no 1_455
Cl2 H33 3.2542 no 2_667
Cl2 H39 3.2252 no .
Cl2 H41 3.2041 no 2_567
O1 H5 3.5584 no 2_666
O1 H6 2.9414 no 2_666
O1 H11 2.5681 no 2_656
O1 H12 3.2489 no 2_656
O1 H17A 2.7455 no 2_666
O1 H19 2.5286 no 2_666
O1 H22 2.8923 no 2_766
O1 H23 3.0711 no 2_766
O2 H7A 3.0300 no 1_655
O2 H9 2.6410 no 1_655
O2 H11 2.9902 no 2_656
O2 H13 3.3709 no .
O2 H22 2.6036 no 2_766
O3 H13 2.5235 no .
O3 H14 2.6756 no .
O3 H19 2.8509 no 2_666
O3 H23 3.1804 no .
O3 H24 2.4887 no .
O4 H6 2.5178 no 1_655
O4 H7A 2.3427 no 1_655
O4 H17A 2.7549 no 1_655
O4 H17B 3.4278 no 1_655
O4 H22 3.2899 no 2_766
O4 H23 2.6067 no .
O4 H23 3.3737 no 2_766
O5 H30 2.7202 no 1_455
O5 H31 2.8619 no 1_455
O5 H32 3.1902 no 2_667
O5 H33 3.1166 no 2_667
O5 H39 2.6720 no .
O5 H40 3.0005 no .
O5 H41 2.5829 no 2_567
O6 H3 2.8228 no 2_677
O6 H27A 2.5492 no 2_677
O6 H32 3.2520 no 2_667
O6 H33 2.7502 no 2_667
O6 H41 3.2433 no 2_567
O6 H42 3.3195 no 2_567
O7 H3 3.5826 no .
O7 H3 2.4250 no 2_677
O7 H4 3.5541 no .
O7 H4 3.5811 no 2_677
O7 H33 3.3602 no 2_667
O7 H37A 3.5160 no .
O7 H37A 3.4567 no 2_677
O7 H39 2.6815 no .
O8 H4 3.5422 no .
O8 H27A 3.4016 no 2_677
O8 H29 3.2607 no 1_455
O8 H30 2.6555 no 1_455
O8 H41 3.2905 no 2_567
O8 H42 2.7148 no 1_565
O8 H42 3.3019 no 2_567
O8 H43 2.6593 no 1_565
O9 H9 2.7400 no 2_567
O9 H10 3.0791 no 2_567
O9 H27A 3.0474 no 2_677
O9 H27B 2.9710 no 2_677
O9 H29 2.8841 no 2_677
O9 H42 3.5596 no 2_567
O10 H9 3.2723 no 2_567
O10 H12 3.4015 no 2_667
O10 H13 2.6552 no 2_667
O10 H20 2.4662 no 2_677
O10 H21 2.7039 no 2_677
C4 H30 3.5865 no 1_455
C4 H43 3.2114 no 1_565
C5 H11 3.0903 no 1_565
C5 H30 2.8240 no 1_455
C6 H23 3.5216 no 1_455
C6 H30 3.2698 no 1_455
C6 H31 3.3316 no 1_455
C7 H31 3.4097 no 1_455
C9 H21 3.4606 no 2_666
C10 H21 3.2057 no 2_666
C10 H22 3.4981 no 1_445
C11 H4 3.5420 no 1_545
C11 H5 3.2015 no 1_545
C11 H20 3.3722 no 2_666
C11 H22 3.5341 no 1_445
C12 H20 3.1488 no 2_666
C13 H12 3.5222 no 2_656
C13 H19 3.5803 no 2_666
C13 H20 2.8360 no 2_666
C14 H19 3.5379 no 2_666
C14 H20 2.7765 no 2_666
C15 H20 3.0624 no 2_666
C15 H21 3.4674 no 2_666
C16 H20 3.3454 no 2_666
C16 H21 3.1692 no 2_666
C19 H12 3.2161 no 1_565
C19 H14 3.5482 no 2_666
C19 H24 3.5852 no 2_666
C20 H12 3.3551 no 1_565
C20 H14 3.4270 no 2_666
C21 H10 3.3778 no 1_665
C21 H17B 2.7966 no 2_666
C22 H10 3.1226 no 1_665
C22 H11 3.5703 no 1_665
C22 H17A 3.5761 no 2_666
C22 H17B 2.8950 no 2_666
C23 H17A 3.2561 no 2_666
C23 H17B 3.1005 no 2_666
C24 H17A 3.4528 no 2_666
C24 H17B 3.2470 no 2_666
C24 H19 3.5495 no 2_666
C25 H17B 3.1715 no 2_666
C26 H17B 2.9057 no 2_666
C29 H41 3.3760 no 2_667
C30 H5 3.1879 no 1_655
C30 H41 3.0699 no 2_667
C31 H7A 3.5895 no 1_655
C31 H7B 3.4154 no 1_655
C31 H40 3.4345 no 1_655
C31 H40 3.2106 no 2_667
C32 H40 3.5601 no 1_655
C32 H40 3.0388 no 2_667
C33 H39 3.4519 no 2_667
C33 H40 2.9337 no 2_667
C34 H40 3.0385 no 2_667
C35 H40 3.2492 no 2_667
C35 H41 3.5918 no 2_667
C36 H40 3.3085 no 2_667
C36 H41 3.1648 no 2_667
C39 H31 3.4287 no 1_455
C40 H31 3.1233 no 1_455
C40 H32 3.4200 no 1_455
C41 H32 3.1496 no 1_455
C41 H37B 3.0178 no 2_667
C42 H37B 3.0112 no 2_667
C43 H4 3.2716 no 1_545
C43 H37A 3.3081 no 2_667
C43 H37B 3.0492 no 2_667
C44 H37A 3.4242 no 2_667
C44 H37B 3.1151 no 2_667
C45 H37B 3.1313 no 2_667
C46 H32 3.3577 no 1_455
C46 H37B 3.0547 no 2_667
C47 H9 3.0502 no 2_567
C47 H13 3.1353 no 2_667
C47 H20 3.4392 no 2_677
C47 H21 3.5344 no 2_677
C47 H27A 3.5695 no 2_677
C47 H27B 3.1447 no 2_677
C47 H33 3.2586 no 2_667
H3 Cl2 3.1393 no 2_677
H3 O6 2.8228 no 2_677
H3 O7 3.5826 no .
H3 O7 2.4250 no 2_677
H4 O7 3.5541 no .
H4 O7 3.5811 no 2_677
H4 O8 3.5422 no .
H4 C11 3.5420 no 1_565
H4 C43 3.2716 no 1_565
H4 H43 2.4363 no 1_565
H4 H44 3.2700 no 1_565
H5 O1 3.5584 no 2_666
H5 C11 3.2015 no 1_565
H5 C30 3.1879 no 1_455
H5 H10 3.4416 no 1_565
H5 H11 2.7055 no 1_565
H5 H22 3.5667 no 1_455
H5 H23 3.2864 no 1_455
H5 H30 2.5023 no 1_455
H5 H43 3.2294 no 1_565
H6 O1 2.9414 no 2_666
H6 O4 2.5178 no 1_455
H6 H23 2.7416 no 1_455
H6 H30 3.3048 no 1_455
H6 H31 3.2204 no 1_455
H7A Cl1 3.1779 no 1_455
H7A O2 3.0300 no 1_455
H7A O4 2.3427 no 1_455
H7A C31 3.5895 no 1_455
H7A H31 3.2043 no 1_455
H7A H32 3.5526 no 1_455
H7B C31 3.4154 no 1_455
H7B H31 2.7528 no 1_455
H7B H32 3.1911 no 1_455
H9 O2 2.6410 no 1_455
H9 O9 2.7400 no 2_567
H9 O10 3.2723 no 2_567
H9 C47 3.0502 no 2_567
H9 H32 3.4686 no 1_455
H10 O9 3.0791 no 2_567
H10 C21 3.3778 no 1_445
H10 C22 3.1226 no 1_445
H10 H5 3.4416 no 1_545
H10 H21 3.1667 no 1_445
H10 H21 3.5751 no 2_666
H10 H22 2.6871 no 1_445
H11 Cl1 3.3367 no 2_656
H11 O1 2.5681 no 2_656
H11 O2 2.9902 no 2_656
H11 C5 3.0903 no 1_545
H11 C22 3.5703 no 1_445
H11 H5 2.7055 no 1_545
H11 H22 2.7134 no 1_445
H12 O1 3.2489 no 2_656
H12 O10 3.4015 no 2_667
H12 C13 3.5222 no 2_656
H12 C19 3.2161 no 1_545
H12 C20 3.3551 no 1_545
H12 H12 3.5878 no 2_656
H12 H13 3.1926 no 2_656
H12 H19 2.7265 no 1_545
H12 H20 2.9429 no 1_545
H13 Cl1 3.3974 no .
H13 O2 3.3709 no .
H13 O3 2.5235 no .
H13 O10 2.6552 no 2_667
H13 C47 3.1353 no 2_667
H13 H12 3.1926 no 2_656
H13 H19 3.3955 no 2_666
H13 H20 3.2505 no 2_666
H14 O3 2.6756 no .
H14 C19 3.5482 no 2_666
H14 C20 3.4270 no 2_666
H14 H19 3.3036 no 2_666
H14 H20 3.1476 no 2_666
H17A O1 2.7455 no 2_666
H17A O4 2.7549 no 1_455
H17A C22 3.5761 no 2_666
H17A C23 3.2561 no 2_666
H17A C24 3.4528 no 2_666
H17A H23 3.4306 no 2_666
H17B O4 3.4278 no 1_455
H17B C21 2.7966 no 2_666
H17B C22 2.8950 no 2_666
H17B C23 3.1005 no 2_666
H17B C24 3.2470 no 2_666
H17B C25 3.1715 no 2_666
H17B C26 2.9057 no 2_666
H17B H21 3.2501 no 2_666
H17B H22 3.3905 no 2_666
H19 Cl1 3.2450 no 2_666
H19 O1 2.5286 no 2_666
H19 O3 2.8509 no 2_666
H19 C13 3.5803 no 2_666
H19 C14 3.5379 no 2_666
H19 C24 3.5495 no 2_666
H19 H12 2.7265 no 1_565
H19 H13 3.3955 no 2_666
H19 H14 3.3036 no 2_666
H19 H24 3.2964 no 2_666
H20 O10 2.4662 no 2_677
H20 C11 3.3722 no 2_666
H20 C12 3.1488 no 2_666
H20 C13 2.8360 no 2_666
H20 C14 2.7765 no 2_666
H20 C15 3.0624 no 2_666
H20 C16 3.3454 no 2_666
H20 C47 3.4392 no 2_677
H20 H12 2.9429 no 1_565
H20 H13 3.2505 no 2_666
H20 H14 3.1476 no 2_666
H21 O10 2.7039 no 2_677
H21 C9 3.4606 no 2_666
H21 C10 3.2057 no 2_666
H21 C15 3.4674 no 2_666
H21 C16 3.1692 no 2_666
H21 C47 3.5344 no 2_677
H21 H10 3.1667 no 1_665
H21 H10 3.5751 no 2_666
H21 H17B 3.2501 no 2_666
H22 Cl1 3.0819 no 2_766
H22 O1 2.8923 no 2_766
H22 O2 2.6036 no 2_766
H22 O4 3.2899 no 2_766
H22 C10 3.4981 no 1_665
H22 C11 3.5341 no 1_665
H22 H5 3.5667 no 1_655
H22 H10 2.6871 no 1_665
H22 H11 2.7134 no 1_665
H22 H17B 3.3905 no 2_666
H23 Cl1 3.2929 no .
H23 O1 3.0711 no 2_766
H23 O3 3.1804 no .
H23 O4 2.6067 no .
H23 O4 3.3737 no 2_766
H23 C6 3.5216 no 1_655
H23 H5 3.2864 no 1_655
H23 H6 2.7416 no 1_655
H23 H17A 3.4306 no 2_666
H24 Cl1 3.5221 no .
H24 O3 2.4887 no .
H24 C19 3.5852 no 2_666
H24 H19 3.2964 no 2_666
H27A Cl2 3.3556 no 2_677
H27A O6 2.5492 no 2_677
H27A O8 3.4016 no 2_677
H27A O9 3.0474 no 2_677
H27A C47 3.5695 no 2_677
H27B O9 2.9710 no 2_677
H27B C47 3.1447 no 2_677
H29 O8 3.2607 no 1_655
H29 O9 2.8841 no 2_677
H29 H42 2.9686 no 1_665
H30 Cl2 3.2242 no 1_655
H30 O5 2.7202 no 1_655
H30 O8 2.6555 no 1_655
H30 C4 3.5865 no 1_655
H30 C5 2.8240 no 1_655
H30 C6 3.2698 no 1_655
H30 H5 2.5023 no 1_655
H30 H6 3.3048 no 1_655
H30 H41 3.3433 no 2_667
H31 O5 2.8619 no 1_655
H31 C6 3.3316 no 1_655
H31 C7 3.4097 no 1_655
H31 C39 3.4287 no 1_655
H31 C40 3.1233 no 1_655
H31 H6 3.2204 no 1_655
H31 H7A 3.2043 no 1_655
H31 H7B 2.7528 no 1_655
H31 H39 3.5210 no 1_655
H31 H40 2.9432 no 1_655
H32 O5 3.1902 no 2_667
H32 O6 3.2520 no 2_667
H32 C40 3.4200 no 1_655
H32 C41 3.1496 no 1_655
H32 C46 3.3577 no 1_655
H32 H7A 3.5526 no 1_655
H32 H7B 3.1911 no 1_655
H32 H9 3.4686 no 1_655
H32 H40 3.1956 no 1_655
H32 H40 3.5298 no 2_667
H32 H41 2.9099 no 1_655
H33 Cl2 3.2542 no 2_667
H33 O5 3.1166 no 2_667
H33 O6 2.7502 no 2_667
H33 O7 3.3602 no 2_667
H33 C47 3.2586 no 2_667
H33 H39 3.2619 no 2_667
H33 H40 3.3622 no 2_667
H34 H39 3.5498 no 2_667
H34 H40 3.5105 no 2_667
H37A O7 3.5160 no .
H37A O7 3.4567 no 2_677
H37A C43 3.3081 no 2_667
H37A C44 3.4242 no 2_667
H37A H43 3.4321 no 2_667
H37B C41 3.0178 no 2_667
H37B C42 3.0112 no 2_667
H37B C43 3.0492 no 2_667
H37B C44 3.1151 no 2_667
H37B C45 3.1313 no 2_667
H37B C46 3.0547 no 2_667
H37B H41 3.5421 no 2_667
H37B H42 3.5263 no 2_667
H37B H43 3.5704 no 2_667
H39 Cl2 3.2252 no .
H39 O5 2.6720 no .
H39 O7 2.6815 no .
H39 C33 3.4519 no 2_667
H39 H31 3.5210 no 1_455
H39 H33 3.2619 no 2_667
H39 H34 3.5498 no 2_667
H39 H44 3.5599 no 2_667
H40 O5 3.0005 no .
H40 C31 3.4345 no 1_455
H40 C31 3.2106 no 2_667
H40 C32 3.5601 no 1_455
H40 C32 3.0388 no 2_667
H40 C33 2.9337 no 2_667
H40 C34 3.0385 no 2_667
H40 C35 3.2492 no 2_667
H40 C36 3.3085 no 2_667
H40 H31 2.9432 no 1_455
H40 H32 3.1956 no 1_455
H40 H32 3.5298 no 2_667
H40 H33 3.3622 no 2_667
H40 H34 3.5105 no 2_667
H41 Cl2 3.2041 no 2_567
H41 O5 2.5829 no 2_567
H41 O6 3.2433 no 2_567
H41 O8 3.2905 no 2_567
H41 C29 3.3760 no 2_667
H41 C30 3.0699 no 2_667
H41 C35 3.5918 no 2_667
H41 C36 3.1648 no 2_667
H41 H30 3.3433 no 2_667
H41 H32 2.9099 no 1_455
H41 H37B 3.5421 no 2_667
H42 O6 3.3195 no 2_567
H42 O8 2.7148 no 1_545
H42 O8 3.3019 no 2_567
H42 O9 3.5596 no 2_567
H42 H29 2.9686 no 1_445
H42 H37B 3.5263 no 2_667
H42 H42 3.4956 no 2_557
H43 O8 2.6593 no 1_545
H43 C4 3.2114 no 1_545
H43 H4 2.4363 no 1_545
H43 H5 3.2294 no 1_545
H43 H37A 3.4321 no 2_667
H43 H37B 3.5704 no 2_667
H44 H4 3.2700 no 1_545
H44 H39 3.5599 no 2_667

loop_
_geom_torsion_atom_site_label_1
_geom_torsion_atom_site_label_2
_geom_torsion_atom_site_label_3
_geom_torsion_atom_site_label_4
_geom_torsion
_geom_torsion_publ_flag
N1 Zn1 N2 C2 -6.44(10) no
N1 Zn1 N2 C27 -129.06(11) no
N1 Zn1 N2 C37 113.86(10) no
N2 Zn1 N1 C1 1.74(10) no
N2 Zn1 N1 C7 -122.79(10) no
N2 Zn1 N1 C17 119.93(9) no
N1 Zn1 N3 C8 -28.12(11) no
N1 Zn1 N3 C15 158.12(15) no
N3 Zn1 N1 C1 162.41(12) no
N3 Zn1 N1 C7 37.88(8) no
N3 Zn1 N1 C17 -79.40(9) no
N1 Zn1 N4 C18 5.85(8) no
N1 Zn1 N4 C25 152.55(15) no
N4 Zn1 N1 C1 -95.69(10) no
N4 Zn1 N1 C7 139.78(9) no
N4 Zn1 N1 C17 22.50(8) no
N1 Zn1 N5 C28 -8.4(3) no
N1 Zn1 N5 C35 -178.58(11) no
N5 Zn1 N1 C1 -21.1(2) no
N5 Zn1 N1 C7 -145.68(12) no
N5 Zn1 N1 C17 97.05(15) no
N2 Zn1 N3 C8 10.6(2) no
N2 Zn1 N3 C15 -163.17(12) no
N3 Zn1 N2 C2 -44.83(19) no
N3 Zn1 N2 C27 -167.45(10) no
N3 Zn1 N2 C37 75.47(17) no
N2 Zn1 N4 C18 -71.46(9) no
N2 Zn1 N4 C25 75.24(15) no
N4 Zn1 N2 C2 71.07(11) no
N4 Zn1 N2 C27 -51.55(10) no
N4 Zn1 N2 C37 -168.63(10) no
N2 Zn1 N5 C28 -31.50(10) no
N2 Zn1 N5 C35 158.30(15) no
N5 Zn1 N2 C2 162.93(12) no
N5 Zn1 N2 C27 40.31(10) no
N5 Zn1 N2 C37 -76.77(10) no
N3 Zn1 N4 C18 80.36(10) no
N3 Zn1 N4 C25 -132.94(14) no
N4 Zn1 N3 C8 -104.34(12) no
N4 Zn1 N3 C15 81.90(15) no
N3 Zn1 N5 C28 167.06(9) no
N3 Zn1 N5 C35 -3.13(18) no
N5 Zn1 N3 C8 154.04(10) no
N5 Zn1 N3 C15 -19.72(18) no
N4 Zn1 N5 C28 62.84(11) no
N4 Zn1 N5 C35 -107.35(14) no
N5 Zn1 N4 C18 -147.75(9) no
N5 Zn1 N4 C25 -1.05(15) no
Zn1 N1 C1 C2 3.6(2) no
Zn1 N1 C1 C6 178.09(13) no
Zn1 N1 C7 C8 -42.08(15) no
Zn1 N1 C17 C18 -46.50(17) no
C1 N1 C7 C8 -165.20(15) no
C7 N1 C1 C2 122.50(18) no
C7 N1 C1 C6 -63.1(3) no
C1 N1 C17 C18 74.0(2) no
C17 N1 C1 C2 -112.51(18) no
C17 N1 C1 C6 61.9(2) no
C7 N1 C17 C18 -159.16(17) no
C17 N1 C7 C8 71.1(2) no
Zn1 N2 C2 C1 10.9(2) no
Zn1 N2 C2 C3 -172.74(13) no
Zn1 N2 C27 C28 -43.28(15) no
Zn1 N2 C37 C38 -45.8(2) no
C2 N2 C27 C28 -164.45(13) no
C27 N2 C2 C1 127.42(17) no
C27 N2 C2 C3 -56.2(3) no
C2 N2 C37 C38 76.1(2) no
C37 N2 C2 C1 -109.25(17) no
C37 N2 C2 C3 67.1(2) no
C27 N2 C37 C38 -158.51(17) no
C37 N2 C27 C28 72.81(19) no
Zn1 N3 C8 C7 12.0(2) no
Zn1 N3 C8 C9 -169.31(13) no
Zn1 N3 C15 C14 -13.2(3) no
Zn1 N3 C15 C16 168.68(12) no
C8 N3 C15 C14 173.34(17) no
C8 N3 C15 C16 -4.7(3) no
C15 N3 C8 C7 -173.48(16) no
C15 N3 C8 C9 5.2(3) no
Zn1 N4 C18 C17 -35.09(15) no
Zn1 N4 C18 C19 143.82(13) no
Zn1 N4 C25 C24 47.7(3) no
Zn1 N4 C25 C26 -134.32(15) no
C18 N4 C25 C24 -169.01(14) no
C18 N4 C25 C26 9.0(3) no
C25 N4 C18 C17 174.48(14) no
C25 N4 C18 C19 -6.6(3) no
Zn1 N5 C28 C27 15.7(2) no
Zn1 N5 C28 C29 -166.12(13) no
Zn1 N5 C35 C34 -19.9(3) no
Zn1 N5 C35 C36 162.83(11) no
C28 N5 C35 C34 170.53(16) no
C28 N5 C35 C36 -6.8(3) no
C35 N5 C28 C27 -173.09(15) no
C35 N5 C28 C29 5.1(3) no
C38 N6 C45 C44 -172.37(17) no
C38 N6 C45 C46 6.3(3) no
C45 N6 C38 C37 174.63(16) no
C45 N6 C38 C39 -6.0(3) no
N1 C1 C2 N2 -10.0(3) no
N1 C1 C2 C3 173.58(16) no
N1 C1 C6 C5 -173.76(17) no
C2 C1 C6 C5 0.6(3) no
C6 C1 C2 N2 175.51(18) no
C6 C1 C2 C3 -0.9(3) no
N2 C2 C3 C4 -176.48(17) no
C1 C2 C3 C4 -0.1(4) no
C2 C3 C4 C5 1.6(4) no
C3 C4 C5 C6 -1.9(4) no
C4 C5 C6 C1 0.8(4) no
N1 C7 C8 N3 22.0(3) no
N1 C7 C8 C9 -156.76(15) no
N3 C8 C9 C10 -1.4(4) no
C7 C8 C9 C10 177.24(18) no
C8 C9 C10 C16 -2.8(4) no
C9 C10 C16 C11 -174.9(2) no
C9 C10 C16 C15 3.1(4) no
C12 C11 C16 C10 178.9(3) no
C12 C11 C16 C15 0.9(4) no
C16 C11 C12 C13 -1.5(4) no
C11 C12 C13 C14 0.4(4) no
C12 C13 C14 C15 1.2(4) no
C13 C14 C15 N3 -179.89(19) no
C13 C14 C15 C16 -1.8(4) no
N3 C15 C16 C10 0.7(3) no
N3 C15 C16 C11 178.81(17) no
C14 C15 C16 C10 -177.40(18) no
C14 C15 C16 C11 0.7(3) no
N1 C17 C18 N4 58.8(3) no
N1 C17 C18 C19 -120.11(18) no
N4 C18 C19 C20 -0.8(3) no
C17 C18 C19 C20 178.07(15) no
C18 C19 C20 C26 5.8(3) no
C19 C20 C26 C21 174.36(16) no
C19 C20 C26 C25 -3.4(3) no
C22 C21 C26 C20 -174.43(17) no
C22 C21 C26 C25 3.3(3) no
C26 C21 C22 C23 -0.2(3) no
C21 C22 C23 C24 -2.3(3) no
C22 C23 C24 C25 1.6(3) no
C23 C24 C25 N4 179.57(16) no
C23 C24 C25 C26 1.5(3) no
N4 C25 C26 C20 -4.1(3) no
N4 C25 C26 C21 178.03(14) no
C24 C25 C26 C20 173.91(15) no
C24 C25 C26 C21 -4.0(3) no
N2 C27 C28 N5 20.7(3) no
N2 C27 C28 C29 -157.58(15) no
N5 C28 C29 C30 -0.0(3) no
C27 C28 C29 C30 178.15(17) no
C28 C29 C30 C36 -3.4(3) no
C29 C30 C36 C31 -175.11(19) no
C29 C30 C36 C35 1.7(3) no
C32 C31 C36 C30 175.5(2) no
C32 C31 C36 C35 -1.3(4) no
C36 C31 C32 C33 -1.0(4) no
C31 C32 C33 C34 1.4(4) no
C32 C33 C34 C35 0.5(3) no
C33 C34 C35 N5 180.00(18) no
C33 C34 C35 C36 -2.7(3) no
N5 C35 C36 C30 3.4(3) no
N5 C35 C36 C31 -179.65(16) no
C34 C35 C36 C30 -173.89(17) no
C34 C35 C36 C31 3.1(3) no
N2 C37 C38 N6 64.5(3) no
N2 C37 C38 C39 -115.0(2) no
N6 C38 C39 C40 0.9(4) no
C37 C38 C39 C40 -179.70(18) no
C38 C39 C40 C46 3.8(4) no
C39 C40 C46 C41 176.07(19) no
C39 C40 C46 C45 -3.3(3) no
C42 C41 C46 C40 -177.1(2) no
C42 C41 C46 C45 2.3(4) no
C46 C41 C42 C43 -0.6(4) no
C41 C42 C43 C44 -0.9(4) no
C42 C43 C44 C45 0.6(4) no
C43 C44 C45 N6 179.83(19) no
C43 C44 C45 C46 1.1(3) no
N6 C45 C46 C40 -1.8(3) no
N6 C45 C46 C41 178.77(17) no
C44 C45 C46 C40 176.88(17) no
C44 C45 C46 C41 -2.5(3) no
